data_7226280
loop_
_publ_author_name
'Sun, Yantao'
'Cui, Zili'
'Chen, Lichuan'
'Lu, Xiaofeng'
'Wu, Yuewei'
'Zhang, Haoli'
'Shao, Xiangfeng'

_publ_section_title
;
 Aryl-Fused Tetrathianaphthalene (TTN): Synthesis, Structures, Properties,
 and Cocrystals with Fullerenes
;
_journal_name_full 'RSC Adv.'
_journal_paper_doi 10.1039/C6RA18945H
_journal_year 2016
_chemical_formula_moiety 'C14 H12 S6'
_chemical_formula_sum 'C14 H12 S6'
_chemical_formula_weight 372.60
_chemical_melting_point 571
_chemical_name_common TTF3
_chemical_name_systematic
;
TTF3
;
_space_group_IT_number 15
_symmetry_cell_setting monoclinic
_symmetry_space_group_name_Hall '-I 2ya'
_symmetry_space_group_name_H-M 'I 1 2/a 1'
_atom_sites_solution_hydrogens geom
_atom_sites_solution_primary direct
_atom_sites_solution_secondary difmap
_audit_creation_method SHELXL-97
_audit_update_record
;
2016-07-13 deposited with the CCDC.
2016-08-15 downloaded from the CCDC.
;
_cell_angle_alpha 90.00
_cell_angle_beta 104.115(3)
_cell_angle_gamma 90.00
_cell_formula_units_Z 4
_cell_length_a 17.1106(5)
_cell_length_b 7.1272(2)
_cell_length_c 13.5589(4)
_cell_measurement_reflns_used 1516
_cell_measurement_temperature 289.9
_cell_measurement_theta_max 69.634
_cell_measurement_theta_min 6.735
_cell_volume 1603.59(8)
_computing_cell_refinement
;
CrysAlisPro, Agilent Technologies,
Version 1.171.36.28 (release 01-02-2013 CrysAlis171 .NET)
(compiled Feb  1 2013,16:14:44)
;
_computing_data_collection
;
CrysAlisPro, Agilent Technologies,
Version 1.171.36.28 (release 01-02-2013 CrysAlis171 .NET)
(compiled Feb  1 2013,16:14:44)
;
_computing_data_reduction
;
CrysAlisPro, Agilent Technologies,
Version 1.171.36.28 (release 01-02-2013 CrysAlis171 .NET)
(compiled Feb  1 2013,16:14:44)
;
_computing_molecular_graphics Ortep3
_computing_publication_material Ortep3
_computing_structure_refinement 'SHELXL-97 (Sheldrick, 1997)'
_computing_structure_solution SIR2004
_diffrn_ambient_temperature 289.9
_diffrn_detector_area_resol_mean 16.0733
_diffrn_measured_fraction_theta_full 0.977
_diffrn_measured_fraction_theta_max 0.977
_diffrn_measurement_device_type 'SuperNova, Dual, Cu at zero, Eos'
_diffrn_measurement_method '\w scans'
_diffrn_radiation_monochromator mirror
_diffrn_radiation_source 'SuperNova (Cu) X-ray Source'
_diffrn_radiation_type 'Cu K\a'
_diffrn_radiation_wavelength 1.5418
_diffrn_reflns_av_R_equivalents 0.0355
_diffrn_reflns_av_sigmaI/netI 0.0360
_diffrn_reflns_limit_h_max 20
_diffrn_reflns_limit_h_min -19
_diffrn_reflns_limit_k_max 8
_diffrn_reflns_limit_k_min -8
_diffrn_reflns_limit_l_max 16
_diffrn_reflns_limit_l_min -8
_diffrn_reflns_number 2727
_diffrn_reflns_theta_full 25.61
_diffrn_reflns_theta_max 25.61
_diffrn_reflns_theta_min 2.45
_exptl_absorpt_coefficient_mu 0.838
_exptl_absorpt_correction_T_max 1.00000
_exptl_absorpt_correction_T_min 0.61809
_exptl_absorpt_correction_type multi-scan
_exptl_absorpt_process_details
;
CrysAlisPro, Agilent Technologies,
Version 1.171.37.35 (release 13-08-2014 CrysAlis171 .NET)
(compiled Aug 13 2014,18:06:01)
Empirical absorption correction using spherical harmonics,
 implemented in SCALE3 ABSPACK scaling algorithm.
;
_exptl_crystal_colour yellow
_exptl_crystal_density_diffrn 1.543
_exptl_crystal_density_meas ?
_exptl_crystal_density_method 'not measured'
_exptl_crystal_description needle
_exptl_crystal_F_000 768
_exptl_crystal_size_max 0.27
_exptl_crystal_size_mid 0.09
_exptl_crystal_size_min 0.07
_refine_diff_density_max 0.486
_refine_diff_density_min -0.697
_refine_diff_density_rms 0.127
_refine_ls_extinction_coef 0.038(4)
_refine_ls_extinction_expression Fc^*^=kFc[1+0.001xFc^2^\l^3^/sin(2\q)]^-1/4^
_refine_ls_extinction_method SHELXL
_refine_ls_goodness_of_fit_ref 1.094
_refine_ls_hydrogen_treatment mixed
_refine_ls_matrix_type full
_refine_ls_number_parameters 94
_refine_ls_number_reflns 1495
_refine_ls_number_restraints 0
_refine_ls_restrained_S_all 1.094
_refine_ls_R_factor_all 0.0559
_refine_ls_R_factor_gt 0.0528
_refine_ls_shift/su_max 0.000
_refine_ls_shift/su_mean 0.000
_refine_ls_structure_factor_coef Fsqd
_refine_ls_weighting_details 'calc w=1/[\s^2^(Fo^2^)+(0.1108P)^2^+0.2779P] where P=(Fo^2^+2Fc^2^)/3'
_refine_ls_weighting_scheme calc
_refine_ls_wR_factor_gt 0.1535
_refine_ls_wR_factor_ref 0.1619
_reflns_number_gt 1319
_reflns_number_total 1495
_reflns_threshold_expression >2sigma(I)
_cod_data_source_file c6ra18945h2.cif
_cod_data_source_block TTF3
_cod_depositor_comments
;
The following automatic conversions were performed:

'_exptl_crystal_density_meas' value 'not measured' was changed to '?'
- the value is perceived as not measured.

Automatic conversion script
Id: cif_fix_values 4268 2015-11-12 08:31:59Z antanas 
;
_cod_original_cell_volume 1603.58(8)
_cod_original_sg_symbol_H-M I2/a
_cod_database_code 7226280

loop_
_symmetry_equiv_pos_as_xyz
'x, y, z'
'-x+1/2, y, -z'
'x+1/2, y+1/2, z+1/2'
'-x+1, y+1/2, -z+1/2'
'-x, -y, -z'
'x-1/2, -y, z'
'-x+1/2, -y+1/2, -z+1/2'
'x, -y+1/2, z+1/2'

loop_
_atom_site_label
_atom_site_type_symbol
_atom_site_fract_x
_atom_site_fract_y
_atom_site_fract_z
_atom_site_U_iso_or_equiv
_atom_site_adp_type
_atom_site_occupancy
_atom_site_symmetry_multiplicity
_atom_site_calc_flag
_atom_site_refinement_flags
S3 S 0.52375(5) -0.02285(12) 0.12753(5) 0.0362(4) Uani 1 1 d .
S1 S 0.75145(5) 0.01353(10) 0.33877(6) 0.0349(4) Uani 1 1 d .
S2 S 0.61813(4) 0.01205(10) 0.44703(6) 0.0345(4) Uani 1 1 d .
C1 C 0.72200(18) 0.0090(3) 0.4555(2) 0.0242(6) Uani 1 1 d .
C5 C 0.62823(18) -0.0128(3) 0.1601(2) 0.0250(6) Uani 1 1 d .
C4 C 0.51504(18) -0.0144(3) 0.2518(2) 0.0273(6) Uani 1 1 d .
C3 C 0.59012(17) -0.0042(2) 0.3149(2) 0.0201(6) Uani 1 1 d .
C2 C 0.65355(16) -0.0033(2) 0.2640(2) 0.0202(6) Uani 1 1 d .
C7 C 0.6768(2) -0.0142(3) 0.0822(3) 0.0372(7) Uani 1 1 d .
H7A H 0.6642 -0.1247 0.0409 0.056 Uiso 1 1 calc R
H7B H 0.7331 -0.0140 0.1157 0.056 Uiso 1 1 calc R
H7C H 0.6642 0.0952 0.0400 0.056 Uiso 1 1 calc R
C6 C 0.43453(18) -0.0169(3) 0.2765(3) 0.0350(7) Uani 1 1 d .
H6A H 0.4059 0.0962 0.2519 0.053 Uiso 1 1 calc R
H6B H 0.4417 -0.0252 0.3488 0.053 Uiso 1 1 calc R
H6C H 0.4043 -0.1233 0.2445 0.053 Uiso 1 1 calc R

loop_
_atom_site_aniso_label
_atom_site_aniso_U_11
_atom_site_aniso_U_22
_atom_site_aniso_U_33
_atom_site_aniso_U_23
_atom_site_aniso_U_13
_atom_site_aniso_U_12
S3 0.0212(5) 0.0648(6) 0.0172(5) -0.0007(2) -0.0057(3) -0.0036(2)
S1 0.0109(5) 0.0729(6) 0.0191(5) 0.0016(2) 0.0002(3) -0.0008(2)
S2 0.0126(5) 0.0734(6) 0.0157(5) -0.0006(2) 0.0002(3) 0.0015(2)
C1 0.0148(14) 0.0389(13) 0.0147(13) 0.0005(7) -0.0045(11) 0.0017(7)
C5 0.0225(15) 0.0334(12) 0.0168(14) 0.0009(8) 0.0005(11) -0.0004(8)
C4 0.0180(15) 0.0374(12) 0.0224(14) 0.0004(8) -0.0029(12) -0.0024(8)
C3 0.0144(13) 0.0259(11) 0.0178(13) 0.0014(7) -0.0004(10) 0.0007(6)
C2 0.0150(13) 0.0253(11) 0.0175(13) 0.0018(6) -0.0014(10) -0.0003(6)
C7 0.0356(18) 0.0499(16) 0.0261(16) -0.0005(9) 0.0076(14) -0.0017(10)
C6 0.0154(15) 0.0540(16) 0.0338(16) -0.0020(10) 0.0026(13) -0.0031(9)

loop_
_atom_type_symbol
_atom_type_description
_atom_type_scat_dispersion_real
_atom_type_scat_dispersion_imag
_atom_type_scat_source
C C 0.0033 0.0016 'International Tables Vol C Tables 4.2.6.8 and 6.1.1.4'
H H 0.0000 0.0000 'International Tables Vol C Tables 4.2.6.8 and 6.1.1.4'
S S 0.1246 0.1234 'International Tables Vol C Tables 4.2.6.8 and 6.1.1.4'

loop_
_geom_angle_atom_site_label_1
_geom_angle_atom_site_label_2
_geom_angle_atom_site_label_3
_geom_angle
_geom_angle_site_symmetry_1
C4 S3 C5 94.50(13) .
C2 S1 C1 94.35(14) .
C3 S2 C1 94.99(14) .
C1 C1 S2 123.2(3) 2_656
C1 C1 S1 120.3(3) 2_656
S2 C1 S1 116.43(15) .
C2 C5 C7 129.5(3) .
C2 C5 S3 108.2(2) .
C7 C5 S3 122.4(2) .
C3 C4 C6 129.8(3) .
C3 C4 S3 108.8(2) .
C6 C4 S3 121.4(2) .
C4 C3 C2 114.3(3) .
C4 C3 S2 129.1(2) .
C2 C3 S2 116.6(2) .
C5 C2 C3 114.3(2) .
C5 C2 S1 128.4(2) .
C3 C2 S1 117.3(2) .

loop_
_geom_bond_atom_site_label_1
_geom_bond_atom_site_label_2
_geom_bond_distance
_geom_bond_site_symmetry_2
S3 C4 1.729(3) .
S3 C5 1.735(3) .
S1 C2 1.738(3) .
S1 C1 1.775(3) .
S2 C3 1.741(3) .
S2 C1 1.753(3) .
C1 C1 1.345(5) 2_656
C5 C2 1.371(4) .
C5 C7 1.495(4) .
C4 C3 1.361(4) .
C4 C6 1.495(4) .
C3 C2 1.421(4) .
